data_2312082
loop_
_publ_author_name
'Wrze&#x15b;niewska, Weronika'
'Paluch, Piotr'
'Gu&#x144;ka, Piotr A'

_publ_section_title
;
 Arsenic(III) oxide intercalate with ammonium chloride: crystal structure
 revision and thermal characterization.
;
_journal_coeditor_code XK5099
_journal_issue 3
_journal_name_full 'Acta crystallographica Section B, Structural science, crystal engineering and materials'
_journal_page_first 207
_journal_page_last 212
_journal_paper_doi 10.1107/S2052520623003086
_journal_volume 79
_journal_year 2023
_chemical_formula_moiety '2(As2 O3), 2(H4 N), H2 O, 2(Cl)'
_chemical_formula_sum 'As4 Cl2 H10 N2 O7'
_chemical_formula_weight 520.68
_space_group_crystal_system hexagonal
_space_group_IT_number 191
_space_group_name_Hall '-P 6 2'
_space_group_name_H-M_alt 'P 6/m m m'
_atom_sites_solution_hydrogens difmap
_atom_sites_solution_primary dual
_audit_creation_date 2023-03-27
_audit_creation_method
;
Olex2 1.5
(compiled 2023.03.06 svn.rbb2c185 for OlexSys, GUI svn.r6748)
;
_cell_angle_alpha 90
_cell_angle_beta 90
_cell_angle_gamma 120
_cell_formula_units_Z 1
_cell_length_a 5.25420(10)
_cell_length_b 5.25420(10)
_cell_length_c 12.6308(3)
_cell_measurement_reflns_used 10181
_cell_measurement_temperature 293(2)
_cell_measurement_theta_max 32.2830
_cell_measurement_theta_min 4.4460
_cell_volume 301.978(11)
_computing_cell_refinement 'CrysAlisPro 1.171.42.88a (Rigaku OD, 2023)'
_computing_data_collection 'CrysAlisPro 1.171.42.88a (Rigaku OD, 2023)'
_computing_data_reduction 'CrysAlisPro 1.171.42.88a (Rigaku OD, 2023)'
_computing_molecular_graphics 'Olex2 1.5 (Dolomanov et al., 2009)'
_computing_publication_material 'Olex2 1.5 (Dolomanov et al., 2009)'
_computing_structure_refinement 'SHELXL 2018/3 (Sheldrick, 2015)'
_computing_structure_solution 'SHELXT  (Sheldrick, 2015)'
_diffrn_ambient_temperature 293(2)
_diffrn_detector 'CCD plate'
_diffrn_detector_area_resol_mean 10.3347
_diffrn_detector_type Atlas
_diffrn_measured_fraction_theta_full 0.994
_diffrn_measured_fraction_theta_max 0.993
_diffrn_measurement_details
;
List of Runs (angles in degrees, time in seconds):

  # Type    Start    End  Width  t~exp~   \w     \q     \k     \f   Frames
--------------------------------------------------------------------------
  1  \w    -96.00   7.00   1.00   30.00    --  -19.65 -38.00 -60.00  103
  2  \w     -6.00  96.00   1.00   30.00    --   19.96  38.00-180.00  102
  3  \w    -53.00  39.00   1.00   30.00    --  -19.65  77.00-120.00   92
  4  \w    -46.00  56.00   1.00   30.00    --  -19.65  38.00  90.00  102
  5  \w     60.00 110.00   1.00   30.00    --   19.96 179.00 -90.00   50
  6  \w    -14.00  39.00   1.00   30.00    --   19.96  77.00 120.00   53
  7  \w    -14.00  39.00   1.00   30.00    --   19.96  77.00 -90.00   53
  8  \w     60.00 110.00   1.00   30.00    --   19.96 179.00  30.00   50
  9  \w    -49.00  54.00   1.00   30.00    --  -19.65  57.00  90.00  103
 10  \w    -72.00   6.00   1.00   30.00    --  -19.65 117.00 113.00   78
 11  \w    -99.00 -52.00   1.00   30.00    --  -19.65-162.00-123.00   47
 12  \w    -12.00  96.00   1.00   30.00    --   19.96  69.00-166.00  108
 13  \w      1.00  62.00   1.00   30.00    --   19.96 -99.00  30.00   61
 14  \w    -14.00  39.00   1.00   30.00    --   19.96  77.00 -30.00   53
 15  \w   -109.00 -78.00   1.00   30.00    --  -19.65   0.00 -90.00   31
 16  \w   -109.00  70.00   1.00   30.00    --  -19.65   0.00-180.00  179
 17  \w   -109.00  70.00   1.00   30.00    --  -19.65   0.00-150.00  179
 18  \w   -109.00  70.00   1.00   30.00    --  -19.65   0.00-120.00  179
 19  \w     16.00  72.00   1.00   30.00    --   19.96-117.00  25.00   56
 20  \w     -6.00  96.00   1.00   30.00    --   19.96  38.00 120.00  102
;
_diffrn_measurement_device 'four-circle diffractometer'
_diffrn_measurement_device_type 'Xcalibur, Atlas, Gemini ultra'
_diffrn_measurement_method '\w scans'
_diffrn_orient_matrix_type 'CrysAlisPro convention (1999,Acta A55,543-557)'
_diffrn_orient_matrix_UB_11 0.1286930000
_diffrn_orient_matrix_UB_12 0.0538906000
_diffrn_orient_matrix_UB_13 -0.0313810000
_diffrn_orient_matrix_UB_21 0.0479317000
_diffrn_orient_matrix_UB_22 0.1444302000
_diffrn_orient_matrix_UB_23 0.0185794000
_diffrn_orient_matrix_UB_31 0.0737465000
_diffrn_orient_matrix_UB_32 -0.0231674000
_diffrn_orient_matrix_UB_33 0.0427021000
_diffrn_radiation_monochromator graphite
_diffrn_radiation_probe x-ray
_diffrn_radiation_type 'Mo K\a'
_diffrn_radiation_wavelength 0.71073
_diffrn_reflns_av_R_equivalents 0.0826
_diffrn_reflns_av_unetI/netI 0.0141
_diffrn_reflns_Laue_measured_fraction_full 0.994
_diffrn_reflns_Laue_measured_fraction_max 0.993
_diffrn_reflns_limit_h_max 7
_diffrn_reflns_limit_h_min -7
_diffrn_reflns_limit_k_max 8
_diffrn_reflns_limit_k_min -7
_diffrn_reflns_limit_l_max 18
_diffrn_reflns_limit_l_min -19
_diffrn_reflns_number 16612
_diffrn_reflns_point_group_measured_fraction_full 0.994
_diffrn_reflns_point_group_measured_fraction_max 0.993
_diffrn_reflns_theta_full 25.242
_diffrn_reflns_theta_max 32.834
_diffrn_reflns_theta_min 3.226
_diffrn_source 'fine-focus sealed X-ray tube'
_diffrn_source_type 'Enhance (Mo) X-ray Source'
_exptl_absorpt_coefficient_mu 11.428
_exptl_absorpt_correction_T_max 0.756
_exptl_absorpt_correction_T_min 0.258
_exptl_absorpt_correction_type analytical
_exptl_absorpt_process_details
;
CrysAlisPro 1.171.42.88a (Rigaku Oxford Diffraction, 2023)
Analytical numeric absorption correction using a multifaceted crystal
model based on expressions derived by R.C. Clark & J.S. Reid.
(Clark, R. C. & Reid, J. S. (1995). Acta Cryst. A51, 887-897)
;
_exptl_crystal_colour colourless
_exptl_crystal_colour_primary colourless
_exptl_crystal_density_diffrn 2.863
_exptl_crystal_description plate
_exptl_crystal_F_000 246
_exptl_crystal_size_max 0.162
_exptl_crystal_size_mid 0.131
_exptl_crystal_size_min 0.025
_refine_diff_density_max 0.487
_refine_diff_density_min -0.510
_refine_diff_density_rms 0.109
_refine_ls_extinction_coef 0.330(12)
_refine_ls_extinction_expression Fc^*^=kFc[1+0.001xFc^2^\l^3^/sin(2\q)]^-1/4^
_refine_ls_extinction_method 'SHELXL-2018/3 (Sheldrick 2018)'
_refine_ls_goodness_of_fit_ref 1.231
_refine_ls_hydrogen_treatment constr
_refine_ls_matrix_type full
_refine_ls_number_parameters 17
_refine_ls_number_reflns 282
_refine_ls_number_restraints 0
_refine_ls_restrained_S_all 1.231
_refine_ls_R_factor_all 0.0164
_refine_ls_R_factor_gt 0.0157
_refine_ls_shift/su_max 0.000
_refine_ls_shift/su_mean 0.000
_refine_ls_structure_factor_coef Fsqd
_refine_ls_weighting_details 'w=1/[\s^2^(Fo^2^)+(0.0247P)^2^+0.1074P] where P=(Fo^2^+2Fc^2^)/3'
_refine_ls_weighting_scheme calc
_refine_ls_wR_factor_gt 0.0420
_refine_ls_wR_factor_ref 0.0424
_reflns_Friedel_coverage 0.000
_reflns_number_gt 275
_reflns_number_total 282
_reflns_threshold_expression 'I > 2\s(I)'
_cod_data_source_file xk5099sup1.cif
_cod_data_source_block I
_cod_depositor_comments 'Adding full bibliography for 2312082.cif.'
_cod_original_cell_volume 301.977(14)
_cod_database_code 2312082
_cod_database_fobs_code 2312082
_shelx_shelxl_version_number 2018/3
_chemical_oxdiff_formula 'As2 O3.5 N H5 Cl1'
_chemical_oxdiff_usercomment 'WW4 '
_shelx_space_group_comment
;
The symmetry employed for this shelxl refinement is uniquely defined
by the following loop, which should always be used as a source of
symmetry information in preference to the above space-group names.
They are only intended as comments.
;
_shelx_estimated_absorpt_t_max 0.763
_shelx_estimated_absorpt_t_min 0.259
_olex2_refinement_description
;
1. Fixed Uiso
 At 1.5 times of:
  All N(H,H) groups, All O(H) groups
2. Shared sites
{N2, O2}
3. Uiso/Uaniso restraints and constraints
Uanis(N2) = Uanis(O2)
4. Others
 Fixed Sof: H1B(0.041667) H1A(0.125) O2(0.041667) H2(0.083333) N2(0.041667)
 H2A(0.083333) H2B(0.083333)
 Fixed X: H1B(0) H1A(0) H2(0.35107) H2A(0.35999) H2B(0.58084)
 Fixed Y: H1B(0) H1A(0.161671) H2(0) H2A(0) H2B(0.161671)
 Fixed Z: H1B(0.071341) H1A(-0.023781) H2(0.456189) H2A(0.45882) H2B(0.541181)
;
_olex2_submission_special_instructions 'No special instructions were received'
_oxdiff_exptl_absorpt_empirical_details
;
Empirical correction (ABSPACK) includes:
- Frame scaling
;
_oxdiff_exptl_absorpt_empirical_full_max 1.160
_oxdiff_exptl_absorpt_empirical_full_min 0.866

loop_
_space_group_symop_operation_xyz
'x, y, z'
'-y, x-y, z'
'-x+y, -x, z'
'-x, -y, z'
'y, -x+y, z'
'x-y, x, z'
'y, x, -z'
'x-y, -y, -z'
'-x, -x+y, -z'
'-y, -x, -z'
'-x+y, y, -z'
'x, x-y, -z'
'-x, -y, -z'
'y, -x+y, -z'
'x-y, x, -z'
'x, y, -z'
'-y, x-y, -z'
'-x+y, -x, -z'
'-y, -x, z'
'-x+y, y, z'
'x, x-y, z'
'y, x, z'
'x-y, -y, z'
'-x, -x+y, z'

loop_
_atom_site_label
_atom_site_type_symbol
_atom_site_fract_x
_atom_site_fract_y
_atom_site_fract_z
_atom_site_U_iso_or_equiv
_atom_site_adp_type
_atom_site_occupancy
_atom_site_site_symmetry_order
_atom_site_calc_flag
_atom_site_refinement_flags_posn
_atom_site_refinement_flags_adp
_atom_site_refinement_flags_occupancy
_atom_site_disorder_assembly
_atom_site_disorder_group
As1 As 0.333333 0.666667 0.21239(2) 0.01091(15) Uani 1 6 d S T P . .
O1 O 0.000000 0.500000 0.13663(13) 0.0142(3) Uani 1 4 d S T P . .
Cl2 Cl 0.000000 0.000000 0.32260(11) 0.0274(3) Uani 1 12 d S T P . .
N1 N 0.000000 0.000000 0.000000 0.0227(11) Uani 1 24 d S T P . .
H1B H 0.000000 0.000000 0.071341 0.034 Uiso 0.5 12 d S U P . .
H1A H 0.000000 0.161671 -0.023781 0.034 Uiso 0.25 2 d S U P . .
O2 O 0.500000 0.000000 0.500000 0.089(4) Uani 0.3334 8 d S T P A 1
H2 H 0.351070 0.000000 0.456189 0.134 Uiso 0.1667 2 d S U P B 1
N2 N 0.500000 0.000000 0.500000 0.089(4) Uani 0.3334 8 d S T P C 2
H2A H 0.359990 0.000000 0.458820 0.134 Uiso 0.1667 2 d S U P D 2
H2B H 0.580840 0.161671 0.541181 0.134 Uiso 0.1667 2 d S U P E 2

loop_
_atom_site_aniso_label
_atom_site_aniso_U_11
_atom_site_aniso_U_22
_atom_site_aniso_U_33
_atom_site_aniso_U_23
_atom_site_aniso_U_13
_atom_site_aniso_U_12
As1 0.00866(16) 0.00866(16) 0.01542(19) 0.000 0.000 0.00433(8)
O1 0.0076(7) 0.0138(5) 0.0191(7) 0.000 0.000 0.0038(3)
Cl2 0.0251(4) 0.0251(4) 0.0322(6) 0.000 0.000 0.01253(18)
N1 0.0229(16) 0.0229(16) 0.022(2) 0.000 0.000 0.0114(8)
O2 0.147(9) 0.056(5) 0.034(3) 0.000 0.000 0.028(3)
N2 0.147(9) 0.056(5) 0.034(3) 0.000 0.000 0.028(3)

loop_
_atom_type_symbol
_atom_type_description
_atom_type_scat_dispersion_real
_atom_type_scat_dispersion_imag
_atom_type_scat_source
As As 0.0499 2.0058 'International Tables Vol C Tables 4.2.6.8 and 6.1.1.4'
Cl Cl 0.1484 0.1585 'International Tables Vol C Tables 4.2.6.8 and 6.1.1.4'
H H 0.0000 0.0000 'International Tables Vol C Tables 4.2.6.8 and 6.1.1.4'
N N 0.0061 0.0033 'International Tables Vol C Tables 4.2.6.8 and 6.1.1.4'
O O 0.0106 0.0060 'International Tables Vol C Tables 4.2.6.8 and 6.1.1.4'

loop_
_exptl_crystal_face_index_h
_exptl_crystal_face_index_k
_exptl_crystal_face_index_l
_exptl_crystal_face_perp_dist
0 0 1 0.0153
0 0 -1 0.0093
2 -1 0 0.0662
-2 1 0 0.0666
1 1 0 0.0750
-1 -1 0 0.0726
-1 2 0 0.0720
1 -2 0 0.0595

loop_
_geom_angle_atom_site_label_1
_geom_angle_atom_site_label_2
_geom_angle_atom_site_label_3
_geom_angle
_geom_angle_site_symmetry_1
_geom_angle_site_symmetry_3
_geom_angle_publ_flag
O1 As1 O1 94.18(6) . 3_565 ?
O1 As1 O1 94.18(6) 3_565 2_665 ?
O1 As1 O1 94.18(6) . 2_665 ?
As1 O1 As1 115.50(9) 4_565 . ?
H1B N1 H1B 180.0 . 13 ?
H1B N1 H1A 109.474(1) 13 17 ?
H1B N1 H1A 70.526(1) . 16 ?
H1B N1 H1A 109.474(1) . . ?
H1B N1 H1A 70.526(1) 13 6 ?
H1B N1 H1A 70.526(1) 13 5 ?
H1B N1 H1A 70.526(1) . 15 ?
H1B N1 H1A 109.474(1) . 4 ?
H1B N1 H1A 109.474(1) 13 18 ?
H1B N1 H1A 70.526(1) . 13 ?
H1B N1 H1A 109.474(1) 13 15 ?
H1B N1 H1A 109.474(1) 13 13 ?
H1B N1 H1A 70.526(1) 13 4 ?
H1B N1 H1A 109.474(1) . 2 ?
H1B N1 H1A 109.474(1) . 5 ?
H1B N1 H1A 70.526(1) 13 2 ?
H1B N1 H1A 70.526(1) . 17 ?
H1B N1 H1A 70.526(1) . 14 ?
H1B N1 H1A 109.474(1) . 6 ?
H1B N1 H1A 109.474(1) 13 14 ?
H1B N1 H1A 70.526(1) . 18 ?
H1B N1 H1A 109.474(1) . 3 ?
H1B N1 H1A 70.526(1) 13 3 ?
H1B N1 H1A 109.474(1) 13 16 ?
H1A N1 H1B 70.526(1) . 13 ?
H1A N1 H1A 109.468(1) 13 15 ?
H1A N1 H1A 38.949(1) 15 6 ?
H1A N1 H1A 70.532(1) 13 3 ?
H1A N1 H1A 70.532(1) 2 15 ?
H1A N1 H1A 109.468(1) 14 15 ?
H1A N1 H1A 56.250(1) 13 18 ?
H1A N1 H1A 180.0 3 15 ?
H1A N1 H1A 123.8 3 17 ?
H1A N1 H1A 109.468(1) . 2 ?
H1A N1 H1A 123.750(1) 13 6 ?
H1A N1 H1A 180.0 5 17 ?
H1A N1 H1A 70.532(1) 17 6 ?
H1A N1 H1A 109.468(1) 13 14 ?
H1A N1 H1A 70.532(1) 13 2 ?
H1A N1 H1A 38.949(1) 13 4 ?
H1A N1 H1A 38.949(1) 2 17 ?
H1A N1 H1A 56.2 2 4 ?
H1A N1 H1A 70.532(1) 4 17 ?
H1A N1 H1A 123.8 14 4 ?
H1A N1 H1A 141.052(1) . 4 ?
H1A N1 H1A 56.250(1) 3 4 ?
H1A N1 H1A 123.8 14 6 ?
H1A N1 H1A 56.2 . 6 ?
H1A N1 H1A 70.532(1) 16 6 ?
H1A N1 H1A 180.0 2 14 ?
H1A N1 H1A 123.750(1) . 18 ?
H1A N1 H1A 38.948(1) . 16 ?
H1A N1 H1A 70.532(1) 16 5 ?
H1A N1 H1A 123.8 2 18 ?
H1A N1 H1A 123.750(1) . 17 ?
H1A N1 H1A 56.2 14 18 ?
H1A N1 H1A 56.2 13 17 ?
H1A N1 H1A 141.051(1) 15 18 ?
H1A N1 H1A 141.051(1) 14 17 ?
H1A N1 H1A 109.468(1) 16 18 ?
H1A N1 H1A 56.250(1) 15 17 ?
H1A N1 H1A 109.468(1) 17 18 ?
H1A N1 H1A 109.468(1) 16 17 ?
H1A N1 H1A 56.250(1) 15 16 ?
H1A N1 H1A 109.468(1) 2 3 ?
H1A N1 H1A 180.0 4 16 ?
H1A N1 H1A 70.532(1) 14 3 ?
H1A N1 H1A 123.750(1) 15 4 ?
H1A N1 H1A 56.2 2 6 ?
H1A N1 H1A 56.2 . 5 ?
H1A N1 H1A 141.051(1) 3 6 ?
H1A N1 H1A 109.5 . 3 ?
H1A N1 H1A 109.468(1) 4 6 ?
H1A N1 H1A 123.8 13 5 ?
H1A N1 H1A 109.468(1) 5 6 ?
H1A N1 H1A 141.051(1) 2 5 ?
H1A N1 H1A 180.0 . 13 ?
H1A N1 H1A 38.949(1) 14 5 ?
H1A N1 H1A 70.5 . 15 ?
H1A N1 H1A 56.250(1) 3 5 ?
H1A N1 H1A 70.532(1) . 14 ?
H1A N1 H1A 109.468(1) 4 5 ?
H1A N1 H1A 38.949(1) 3 18 ?
H1A N1 H1A 141.051(1) 13 16 ?
H1A N1 H1A 70.532(1) 4 18 ?
H1A N1 H1A 123.8 2 16 ?
H1A N1 H1A 70.532(1) 5 18 ?
H1A N1 H1A 56.2 14 16 ?
H1A N1 H1A 180.0 6 18 ?
H1A N1 H1A 123.750(1) 3 16 ?
H1A N1 H1A 123.8 15 5 ?
H2 O2 H2A 180.0 . 13_656 ?
H2 O2 H2A 109.468(1) . 4_655 ?
H2 O2 H2A 70.532(1) . 16_556 ?
H2 O2 H2B 70.525(1) . 13_656 ?
H2 O2 H2B 70.529(1) . 16_556 ?
H2 O2 H2B 109.471(1) . 4_655 ?
H2A O2 H2B 109.470(1) 13_656 16_556 ?
H2A O2 H2B 109.474(1) 16_556 16_556 ?
H2A O2 H2B 70.526(1) 4_655 16_556 ?
H2B O2 H2B 180.0 4_655 16_556 ?
H2B O2 H2B 109.470(2) 13_656 16_556 ?
H2A N2 H2B 109.471(1) . . ?
H2A N2 H2B 70.526(1) 4_655 16_556 ?
H2A N2 H2B 109.474(1) 16_556 16_556 ?
H2A N2 H2B 70.532(1) . 16_556 ?
H2A N2 H2B 109.470(1) 13_656 16_556 ?
H2B N2 H2B 180.0 4_655 16_556 ?
H2B N2 H2B 70.528(1) . 16_556 ?
H2B N2 H2B 109.470(2) 13_656 16_556 ?

loop_
_geom_bond_atom_site_label_1
_geom_bond_atom_site_label_2
_geom_bond_distance
_geom_bond_site_symmetry_2
_geom_bond_publ_flag
As1 O1 1.7934(9) . ?
As1 O1 1.7934(9) 2_665 ?
As1 O1 1.7934(9) 3_565 ?
N1 H1B 0.90109(2) . ?
N1 H1B 0.90111(2) 13 ?
N1 H1A 0.900974(16) 4 ?
N1 H1A 0.900974(15) 3 ?
N1 H1A 0.900993(16) . ?
N1 H1A 0.900974(16) 16 ?
N1 H1A 0.900974(15) 15 ?
N1 H1A 0.900974(16) 17 ?
N1 H1A 0.900974(16) 14 ?
N1 H1A 0.900974(16) 5 ?
N1 H1A 0.900974(17) 13 ?
N1 H1A 0.900974(15) 18 ?
N1 H1A 0.900974(16) 2 ?
N1 H1A 0.900974(15) 6 ?
O2 H2 0.958400(13) . ?
O2 H2A 0.900961(14) 16_556 ?
O2 H2A 0.900962(15) 13_656 ?
O2 H2A 0.900961(14) 4_655 ?
O2 H2B 0.900964(16) 4_655 ?
O2 H2B 0.900964(16) 16_556 ?
O2 H2B 0.900964(15) 13_656 ?
N2 H2A 0.900962(15) 13_656 ?
N2 H2A 0.900961(14) 16_556 ?
N2 H2A 0.900961(14) 4_655 ?
N2 H2A 0.900946(11) . ?
N2 H2B 0.900964(16) 16_556 ?
N2 H2B 0.900964(16) 4_655 ?
N2 H2B 0.900957(16) . ?
N2 H2B 0.900964(15) 13_656 ?

loop_
_geom_torsion_atom_site_label_1
_geom_torsion_atom_site_label_2
_geom_torsion_atom_site_label_3
_geom_torsion_atom_site_label_4
_geom_torsion
_geom_torsion_site_symmetry_1
_geom_torsion_site_symmetry_2
_geom_torsion_site_symmetry_3
_geom_torsion_site_symmetry_4
_geom_torsion_publ_flag
O1 As1 O1 As1 -132.75(3) 3_565 . . 4_565 ?
O1 As1 O1 As1 132.74(3) 2_665 . . 4_565 ?

loop_
_exptl_oxdiff_crystal_face_indexfrac_h
_exptl_oxdiff_crystal_face_indexfrac_k
_exptl_oxdiff_crystal_face_indexfrac_l
_exptl_oxdiff_crystal_face_x
_exptl_oxdiff_crystal_face_y
_exptl_oxdiff_crystal_face_z
0.0012 -0.0011 0.9998 -0.0313 0.0185 0.0428
-0.0012 0.0011 -0.9998 0.0313 -0.0185 -0.0428
1.9999 -1.0000 -0.0136 0.2039 -0.0488 0.1701
-1.9999 1.0000 0.0136 -0.2039 0.0488 -0.1701
0.9999 0.9999 -0.0018 0.1826 0.1923 0.0505
-0.9999 -0.9999 0.0018 -0.1826 -0.1923 -0.0505
-1.0000 1.9999 0.0118 -0.0213 0.2411 -0.1196
1.0000 -1.9999 -0.0118 0.0213 -0.2411 0.1196
